data_2011533
loop_
_publ_author_name
'Twamley, Brendan'
'Ned J. Hardman'
'Philip P. Power'

_publ_section_title
;
 A terphenyl halide series: 2,6-Trip~2~H~3~C~6~<i>X</i> (Trip =
 2,4,6-triisopropylphenyl; <i>X</i> = Cl, Br, I)
;
_journal_issue 11
_journal_name_full 'Acta Crystallographica Section C'
_journal_page_first e514
_journal_page_last e515
_journal_paper_doi 10.1107/S0108270100013020
_journal_volume 56
_journal_year 2000
_chemical_formula_sum 'C36 H49 I'
_chemical_formula_weight 608.65
_chemical_melting_point 229.5(5)
_chemical_name_common Bert*I
_chemical_name_systematic
;
 ?
;
_space_group_IT_number 62
_symmetry_cell_setting orthorhombic
_symmetry_space_group_name_Hall '-P 2ac 2n'
_symmetry_space_group_name_H-M 'P n m a'
_audit_creation_method SHELXL-97
_cell_angle_alpha 90.00
_cell_angle_beta 90.00
_cell_angle_gamma 90.00
_cell_formula_units_Z 4
_cell_length_a 8.1100(13)
_cell_length_b 25.549(6)
_cell_length_c 15.978(6)
_cell_measurement_reflns_used 50
_cell_measurement_temperature 130(2)
_cell_measurement_theta_max 14.73
_cell_measurement_theta_min 4.73
_cell_volume 3310.7(16)
_computing_cell_refinement P3
_computing_data_collection 'P3 (Siemens, 1991)'
_computing_data_reduction 'XDISK (Siemens, 1991)'
_computing_publication_material 'XCIF in SHELXTL'
_computing_structure_refinement 'XL in SHELXTL'
_computing_structure_solution 'XS in SHELXTL'
_diffrn_ambient_temperature 130(2)
_diffrn_measured_fraction_theta_full .998
_diffrn_measured_fraction_theta_max .998
_diffrn_measurement_device_type 'Siemens R3'
_diffrn_measurement_method \w
_diffrn_radiation_monochromator graphite
_diffrn_radiation_source 'normal-focus sealed tube'
_diffrn_radiation_type MoK\a
_diffrn_radiation_wavelength .71073
_diffrn_reflns_av_R_equivalents .0452
_diffrn_reflns_av_sigmaI/netI .0500
_diffrn_reflns_limit_h_max 10
_diffrn_reflns_limit_h_min 0
_diffrn_reflns_limit_k_max 33
_diffrn_reflns_limit_k_min 0
_diffrn_reflns_limit_l_max 20
_diffrn_reflns_limit_l_min 0
_diffrn_reflns_number 8539
_diffrn_reflns_theta_full 27.50
_diffrn_reflns_theta_max 27.50
_diffrn_reflns_theta_min 1.50
_diffrn_standards_decay_% 1
_diffrn_standards_interval_count 198
_diffrn_standards_number 2
_exptl_absorpt_coefficient_mu .988
_exptl_absorpt_correction_T_max .756
_exptl_absorpt_correction_T_min .521
_exptl_absorpt_correction_type empirical
_exptl_absorpt_process_details '(XABS2; Parkin et al., 1995)'
_exptl_crystal_colour colourless
_exptl_crystal_density_diffrn 1.221
_exptl_crystal_density_method 'not measured'
_exptl_crystal_description parallelepiped
_exptl_crystal_F_000 1272
_exptl_crystal_size_max .76
_exptl_crystal_size_mid .36
_exptl_crystal_size_min .30
_refine_diff_density_max .971
_refine_diff_density_min -.938
_refine_ls_extinction_method none
_refine_ls_goodness_of_fit_ref 1.044
_refine_ls_hydrogen_treatment constr
_refine_ls_matrix_type full
_refine_ls_number_parameters 172
_refine_ls_number_reflns 3891
_refine_ls_number_restraints 0
_refine_ls_restrained_S_all 1.044
_refine_ls_R_factor_all .074
_refine_ls_R_factor_gt .059
_refine_ls_shift/su_max <0.001
_refine_ls_shift/su_mean <0.001
_refine_ls_structure_factor_coef Fsqd
_refine_ls_weighting_details 'calc w = 1/[\s^2^(Fo^2^)+(0.1110P)^2^+10.4168P] where P = (Fo^2^+2Fc^2^)/3'
_refine_ls_weighting_scheme calc
_refine_ls_wR_factor_ref .186
_reflns_number_gt 3185
_reflns_number_total 3891
_reflns_threshold_expression I>2\s(I)
_cod_data_source_file qa0383.cif
_cod_data_source_block III
_cod_depositor_comments
;
The following automatic conversions were performed:
'_symmetry_cell_setting' value 'Orthorhombic' changed to 'orthorhombic'
according to '/home/saulius/struct/CIF-dictionaries/cif_core.dic'
dictionary named 'cif_core.dic' version 2.4.1 from 2010-06-29.

Automatic conversion script
Id: cif_fix_enum 1527 2010-12-29 10:47:43Z saulius 

The following automatic conversions were performed:

'_chemical_melting_point' value '229-230' was changed to '229.5(5)' -
the average value was taken and precision was estimated.

Automatic conversion script
Id: cif_fix_values 1646 2011-03-28 12:23:43Z adriana 

The following automatic conversions were performed:

'_chemical_melting_point' value '229-230' was changed to '229.5(5)' -
the average value was taken and precision was
estimated.

'_symmetry_cell_setting' value 'Orthorhombic' changed to
'orthorhombic' according to
/home/saulius/struct/CIF-dictionaries/cif_core.dic dictionary named
'cif_core.dic' version 2.4.1 from
2010-06-29.

'_exptl_absorpt_correction_type' value 'Empirical'
changed to 'empirical' according to
/home/saulius/struct/CIF-dictionaries/cif_core.dic dictionary named
'cif_core.dic' version 2.4.1 from 2010-06-29.

Automatic conversion script
Id: cif_fix_values 1715 2011-07-08 13:25:40Z adriana 
;
_cod_database_code 2011533
_cod_database_fobs_code 2011533

loop_
_symmetry_equiv_pos_as_xyz
'x, y, z'
'-x+1/2, -y, z+1/2'
'-x, y+1/2, -z'
'x+1/2, -y+1/2, -z+1/2'
'-x, -y, -z'
'x-1/2, y, -z-1/2'
'x, -y-1/2, z'
'-x-1/2, y-1/2, z-1/2'

loop_
_atom_site_label
_atom_site_fract_x
_atom_site_fract_y
_atom_site_fract_z
_atom_site_U_iso_or_equiv
_atom_site_adp_type
_atom_site_calc_flag
_atom_site_refinement_flags
_atom_site_occupancy
_atom_site_disorder_assembly
_atom_site_disorder_group
_atom_site_type_symbol
I1 1.22084(6) .2500 .41305(3) .02783(19) Uani d S 1 . . I
C1 1.4154(6) .2500 .4997(3) .0087(9) Uani d S 1 . . C
C2 1.4756(5) .20210(14) .5294(2) .0073(7) Uani d . 1 . . C
C3 1.5976(5) .20280(15) .5910(2) .0122(7) Uani d . 1 . . C
H3A 1.6401 .1707 .6118 .015 Uiso calc R 1 . . H
C4 1.6581(8) .2500 .6225(4) .0153(11) Uani d S 1 . . C
H4A 1.7398 .2500 .6651 .018 Uiso calc SR 1 . . H
C5 1.4130(4) .15090(13) .4969(2) .0077(7) Uani d . 1 . . C
C10 1.2802(5) .12595(15) .5370(2) .0098(7) Uani d . 1 . . C
C9 1.2222(5) .07846(16) .5059(2) .0124(7) Uani d . 1 . . C
H9A 1.1326 .0617 .5332 .015 Uiso calc R 1 . . H
C8 1.2917(5) .05509(15) .4361(3) .0128(7) Uani d . 1 . . C
C7 1.4233(5) .08049(15) .3964(2) .0129(7) Uani d . 1 . . C
H7A 1.4710 .0651 .3480 .016 Uiso calc R 1 . . H
C6 1.4863(5) .12782(15) .4260(2) .0113(7) Uani d . 1 . . C
C11 1.6357(5) .15249(17) .3838(3) .0175(8) Uani d . 1 . . C
H11A 1.6593 .1866 .4121 .021 Uiso calc R 1 . . H
C12 1.6046(7) .1634(2) .2913(3) .0331(12) Uani d . 1 . . C
H12A 1.5077 .1860 .2854 .050 Uiso calc R 1 . . H
H12B 1.5850 .1302 .2620 .050 Uiso calc R 1 . . H
H12C 1.7011 .1808 .2671 .050 Uiso calc R 1 . . H
C13 1.7865(6) .1171(3) .3942(3) .0311(12) Uani d . 1 . . C
H13A 1.8051 .1103 .4539 .047 Uiso calc R 1 . . H
H13B 1.8837 .1344 .3705 .047 Uiso calc R 1 . . H
H13C 1.7675 .0839 .3651 .047 Uiso calc R 1 . . H
C14 1.2256(5) .00332(17) .4027(3) .0160(8) Uani d . 1 . . C
H14A 1.1451 -.0102 .4449 .019 Uiso calc R 1 . . H
C15 1.1324(7) .01049(19) .3213(3) .0293(11) Uani d . 1 . . C
H15A 1.0917 -.0235 .3018 .044 Uiso calc R 1 . . H
H15B 1.2062 .0255 .2791 .044 Uiso calc R 1 . . H
H15C 1.0389 .0341 .3304 .044 Uiso calc R 1 . . H
C16 1.3613(6) -.03780(16) .3938(3) .0220(9) Uani d . 1 . . C
H16A 1.3137 -.0704 .3723 .033 Uiso calc R 1 . . H
H16B 1.4116 -.0443 .4486 .033 Uiso calc R 1 . . H
H16C 1.4456 -.0251 .3548 .033 Uiso calc R 1 . . H
C17 1.2017(5) .14941(16) .6154(3) .0149(8) Uani d . 1 . . C
H17A 1.2479 .1854 .6232 .018 Uiso calc R 1 . . H
C19 1.0140(6) .1543(2) .6081(3) .0277(11) Uani d . 1 . . C
H19A .9696 .1694 .6597 .042 Uiso calc R 1 . . H
H19B .9659 .1195 .5992 .042 Uiso calc R 1 . . H
H19C .9866 .1770 .5607 .042 Uiso calc R 1 . . H
C18 1.2465(7) .1173(2) .6920(3) .0294(11) Uani d . 1 . . C
H18A 1.3668 .1144 .6960 .044 Uiso calc R 1 . . H
H18B 1.1980 .0823 .6872 .044 Uiso calc R 1 . . H
H18C 1.2038 .1346 .7423 .044 Uiso calc R 1 . . H

loop_
_atom_site_aniso_label
_atom_site_aniso_U_11
_atom_site_aniso_U_22
_atom_site_aniso_U_33
_atom_site_aniso_U_12
_atom_site_aniso_U_13
_atom_site_aniso_U_23
I1 .0289(3) .0264(3) .0282(3) .000 -.01479(18) .000
C1 .005(2) .010(2) .011(2) .000 -.0019(18) .000
C2 .0042(16) .0099(15) .0079(15) .0017(13) .0018(12) -.0005(12)
C3 .0092(18) .0120(16) .0153(18) .0019(14) -.0040(14) .0013(13)
C4 .016(3) .015(2) .015(3) .000 -.009(2) .000
C5 .0055(16) .0088(15) .0087(16) -.0004(13) -.0024(13) .0005(12)
C10 .0040(16) .0139(16) .0114(17) .0019(14) .0010(13) -.0001(13)
C9 .0077(17) .0155(17) .0140(17) -.0015(15) .0012(14) .0009(14)
C8 .0097(18) .0123(16) .0164(18) -.0022(14) -.0039(15) -.0007(14)
C7 .0135(19) .0157(17) .0096(16) -.0015(15) .0026(14) -.0040(14)
C6 .0080(18) .0135(17) .0123(17) -.0022(14) .0047(13) -.0005(13)
C11 .016(2) .0228(19) .0137(18) -.0067(16) .0105(16) -.0025(16)
C12 .023(2) .051(3) .026(2) -.002(2) .008(2) .019(2)
C13 .011(2) .056(3) .026(2) -.002(2) .0017(18) .006(2)
C14 .017(2) .0142(18) .0165(19) -.0050(16) -.0014(16) -.0036(14)
C15 .027(3) .022(2) .039(3) .0011(19) -.022(2) -.006(2)
C16 .024(2) .0136(18) .028(2) .0012(17) -.0101(19) -.0025(16)
C17 .0110(19) .0192(18) .0145(18) .0003(15) .0079(15) -.0037(15)
C19 .013(2) .050(3) .021(2) .010(2) .0046(17) .000(2)
C18 .029(3) .048(3) .012(2) .007(2) .0010(18) -.003(2)

loop_
_atom_type_symbol
_atom_type_description
_atom_type_scat_dispersion_real
_atom_type_scat_dispersion_imag
_atom_type_scat_source
C C .0033 .0016 'International Tables Vol C Tables 4.2.6.8 and 6.1.1.4'
H H .0000 .0000 'International Tables Vol C Tables 4.2.6.8 and 6.1.1.4'
I I -.4742 1.8119 'International Tables Vol C Tables 4.2.6.8 and 6.1.1.4'

loop_
_geom_angle_atom_site_label_1
_geom_angle_atom_site_label_2
_geom_angle_atom_site_label_3
_geom_angle_site_symmetry_1
_geom_angle_site_symmetry_3
_geom_angle
C2 C1 C2 7_565 . 121.8(5)
C2 C1 I1 7_565 . 119.1(2)
C2 C1 I1 . . 119.1(2)
C3 C2 C1 . . 118.4(4)
C3 C2 C5 . . 119.8(3)
C1 C2 C5 . . 121.8(3)
C2 C3 C4 . . 121.0(4)
C3 C4 C3 . 7_565 119.5(5)
C10 C5 C6 . . 120.0(3)
C10 C5 C2 . . 119.9(3)
C6 C5 C2 . . 120.1(3)
C9 C10 C5 . . 119.4(3)
C9 C10 C17 . . 119.6(3)
C5 C10 C17 . . 121.0(3)
C8 C9 C10 . . 121.7(4)
C9 C8 C7 . . 118.4(4)
C9 C8 C14 . . 120.8(4)
C7 C8 C14 . . 120.8(4)
C6 C7 C8 . . 121.8(4)
C7 C6 C5 . . 118.8(3)
C7 C6 C11 . . 120.0(3)
C5 C6 C11 . . 121.2(3)
C6 C11 C12 . . 111.9(4)
C6 C11 C13 . . 110.1(4)
C12 C11 C13 . . 110.2(4)
C15 C14 C8 . . 111.8(4)
C15 C14 C16 . . 111.2(4)
C8 C14 C16 . . 112.1(3)
C18 C17 C10 . . 110.5(4)
C18 C17 C19 . . 110.1(4)
C10 C17 C19 . . 112.5(4)

loop_
_geom_bond_atom_site_label_1
_geom_bond_atom_site_label_2
_geom_bond_site_symmetry_2
_geom_bond_distance
_geom_bond_publ_flag
I1 C1 . 2.099(5) ?
C1 C2 7_565 1.401(4) ?
C1 C2 . 1.401(4) ?
C2 C3 . 1.395(5) ?
C2 C5 . 1.496(5) ?
C3 C4 . 1.396(5) ?
C4 C3 7_565 1.396(5) ?
C5 C10 . 1.407(5) ?
C5 C6 . 1.409(5) ?
C10 C9 . 1.393(5) ?
C10 C17 . 1.527(5) ?
C9 C8 . 1.385(6) ?
C8 C7 . 1.401(6) ?
C8 C14 . 1.523(5) ?
C7 C6 . 1.395(5) ?
C6 C11 . 1.523(5) ?
C11 C12 . 1.524(6) ?
C11 C13 . 1.530(7) ?
C14 C15 . 1.516(6) ?
C14 C16 . 1.528(6) ?
C17 C18 . 1.517(7) ?
C17 C19 . 1.532(6) ?
